data_2242962
loop_
_publ_author_name
'Chadeayne, Andrew R.'
'Golen, James A.'
'Manke, David R.'

_publ_section_title
;
 Bis(4-acetoxy-<i>N</i>,<i>N</i>-dimethyltryptammonium) fumarate: a new
 crystalline form of psilacetin, an alternative to psilocybin as a
 psilocin prodrug
;
_journal_coeditor_code FF2159
_journal_issue 6
_journal_name_full 'Acta Crystallographica Section E'
_journal_page_first 900
_journal_page_last 902
_journal_paper_doi 10.1107/S2056989019007370
_journal_volume 75
_journal_year 2019
_chemical_formula_iupac '2C14 H19 N2 O2 +, C4 H2 O4 2-'
_chemical_formula_moiety '2C14 H19 N2 O2 +, (C4 H2 O4 2-)'
_chemical_formula_sum 'C32 H40 N4 O8'
_chemical_formula_weight 608.68
_chemical_name_common
;
Bis(4-acetoxy-<i>N</i>,<i>N</i>-dimethyltryptammonium) fumarate
;
_chemical_name_systematic
;
Bis{2-[4-(acetyloxy)-1<i>H</i>-indol-3-yl]ethan-1-aminium} but-2-enedioate
;
_space_group_crystal_system triclinic
_space_group_IT_number 2
_space_group_name_Hall '-P 1'
_space_group_name_H-M_alt 'P -1'
_symmetry_space_group_name_Hall '-P 1'
_symmetry_space_group_name_H-M 'P -1'
_atom_sites_solution_hydrogens mixed
_audit_creation_method
;
Olex2 1.2
(compiled 2018.05.29 svn.r3508 for OlexSys, GUI svn.r5506)
;
_cell_angle_alpha 101.730(5)
_cell_angle_beta 100.818(5)
_cell_angle_gamma 112.463(5)
_cell_formula_units_Z 1
_cell_length_a 8.3965(13)
_cell_length_b 8.9879(14)
_cell_length_c 12.0126(16)
_cell_measurement_reflns_used 6407
_cell_measurement_temperature 200(2)
_cell_measurement_theta_max 25.09
_cell_measurement_theta_min 3.34
_cell_volume 784.2(2)
_computing_cell_refinement
;
SAINT (Bruker, 2016)
;
_computing_data_collection
;
<i>APEX3</i> (Bruker, 2016)
;
_computing_data_reduction
;
SAINT (Bruker, 2016)
;
_computing_molecular_graphics
;
<i>OLEX2</i> (Dolomanov <i>et al.</i>,  2009)
;
_computing_publication_material
;
<i>OLEX2</i> (Dolomanov <i>et al.</i>,  2009)
;
_computing_structure_refinement
;
SHELXL97 (Sheldrick, 2008)
;
_computing_structure_solution
;
SHELXT2014 (Sheldrick, 2015)
;
_diffrn_ambient_temperature 200.0
_diffrn_measured_fraction_theta_full 0.998
_diffrn_measured_fraction_theta_max 0.996
_diffrn_measurement_device_type 'Bruker D8 Venture CMOS'
_diffrn_measurement_method '\f and \w scans'
_diffrn_radiation_type MoK\a
_diffrn_radiation_wavelength 0.71073
_diffrn_reflns_av_R_equivalents 0.0560
_diffrn_reflns_av_unetI/netI 0.0328
_diffrn_reflns_limit_h_max 10
_diffrn_reflns_limit_h_min -10
_diffrn_reflns_limit_k_max 10
_diffrn_reflns_limit_k_min -10
_diffrn_reflns_limit_l_max 14
_diffrn_reflns_limit_l_min -14
_diffrn_reflns_number 21581
_diffrn_reflns_theta_full 25.000
_diffrn_reflns_theta_max 25.411
_diffrn_reflns_theta_min 3.343
_diffrn_standards_number 0
_exptl_absorpt_coefficient_mu 0.093
_exptl_absorpt_correction_T_max 0.7452
_exptl_absorpt_correction_T_min 0.7135
_exptl_absorpt_correction_type multi-scan
_exptl_absorpt_process_details
;
(SADABS; Bruker, 2016)
;
_exptl_crystal_colour colourless
_exptl_crystal_density_diffrn 1.289
_exptl_crystal_description BLOCK
_exptl_crystal_F_000 324
_exptl_crystal_size_max 0.19
_exptl_crystal_size_mid 0.155
_exptl_crystal_size_min 0.13
_refine_diff_density_max 0.258
_refine_diff_density_min -0.203
_refine_ls_extinction_coef 0.050(4)
_refine_ls_extinction_expression Fc^*^=kFc[1+0.001xFc^2^\l^3^/sin(2\q)]^-1/4^
_refine_ls_extinction_method
;
SHELXL97 (Sheldrick, 2008)
;
_refine_ls_goodness_of_fit_ref 1.033
_refine_ls_hydrogen_treatment mixed
_refine_ls_matrix_type full
_refine_ls_number_parameters 210
_refine_ls_number_reflns 2877
_refine_ls_number_restraints 0
_refine_ls_restrained_S_all 1.033
_refine_ls_R_factor_all 0.0736
_refine_ls_R_factor_gt 0.0452
_refine_ls_shift/su_max 0.000
_refine_ls_shift/su_mean 0.000
_refine_ls_structure_factor_coef Fsqd
_refine_ls_weighting_details 'w=1/[\s^2^(Fo^2^)+(0.0387P)^2^+0.3852P] where P=(Fo^2^+2Fc^2^)/3'
_refine_ls_weighting_scheme calc
_refine_ls_wR_factor_gt 0.0954
_refine_ls_wR_factor_ref 0.1095
_reflns_number_gt 2087
_reflns_number_total 2877
_reflns_threshold_expression 'I > 2\s(I)'
_cod_data_source_file ff2159sup1.cif
_cod_data_source_block I
_cod_database_code 2242962
_shelx_space_group_comment
;
The symmetry employed for this shelxl refinement is uniquely defined
by the following loop, which should always be used as a source of
symmetry information in preference to the above space-group names.
They are only intended as comments.
;
_shelx_estimated_absorpt_t_min 0.982
_shelx_estimated_absorpt_t_max 0.988
_shelxl_version_number 2014/6

loop_
_space_group_symop_operation_xyz
'x, y, z'
'-x, -y, -z'

loop_
_atom_site_type_symbol
_atom_site_label
_atom_site_fract_x
_atom_site_fract_y
_atom_site_fract_z
_atom_site_U_iso_or_equiv
_atom_site_adp_type
_atom_site_calc_flag
_atom_site_occupancy
O O1 0.0322(2) 0.33780(19) 0.50722(14) 0.0539(4) Uani d 1
O O2 0.30616(18) 0.46535(16) 0.48485(12) 0.0413(4) Uani d 1
O O3 0.6497(2) 0.3361(2) 1.04226(12) 0.0597(5) Uani d 1
O O4 0.69101(17) 0.29711(17) 0.86294(11) 0.0386(4) Uani d 1
N N1 0.2368(2) -0.0732(2) 0.29315(15) 0.0412(4) Uani d 1
N N2 0.3416(2) 0.1243(2) 0.79890(13) 0.0375(4) Uani d 1
C C1 0.2567(4) 0.5920(3) 0.6569(2) 0.0578(6) Uani d 1
H H1A 0.3818 0.6670 0.6650 0.087 Uiso calc 0.5
H H1B 0.1847 0.6558 0.6561 0.087 Uiso calc 0.5
H H1C 0.2531 0.5457 0.7240 0.087 Uiso calc 0.5
H H1D 0.1646 0.5787 0.6984 0.087 Uiso calc 0.5
H H1E 0.3617 0.5899 0.7073 0.087 Uiso calc 0.5
H H1F 0.2933 0.7000 0.6394 0.087 Uiso calc 0.5
C C2 0.1817(3) 0.4512(3) 0.54365(18) 0.0406(5) Uani d 1
C C3 0.2616(3) 0.3380(2) 0.37872(17) 0.0367(5) Uani d 1
C C4 0.2330(3) 0.3748(3) 0.27365(19) 0.0482(6) Uani d 1
H H4 0.2329 0.4804 0.2735 0.058 Uiso calc 1
C C5 0.2040(3) 0.2580(3) 0.1667(2) 0.0572(7) Uani d 1
H H5 0.1839 0.2852 0.0945 0.069 Uiso calc 1
C C6 0.2041(3) 0.1050(3) 0.16395(18) 0.0491(6) Uani d 1
H H6 0.1855 0.0261 0.0912 0.059 Uiso calc 1
C C7 0.2325(2) 0.0689(3) 0.27162(16) 0.0361(5) Uani d 1
C C8 0.2611(2) 0.1833(2) 0.38128(15) 0.0324(4) Uani d 1
C C9 0.2860(3) 0.1039(2) 0.47124(16) 0.0378(5) Uani d 1
C C10 0.2697(3) -0.0505(3) 0.41319(17) 0.0428(5) Uani d 1
H H10 0.2796 -0.1313 0.4506 0.051 Uiso calc 1
C C11 0.3232(4) 0.1765(3) 0.60302(17) 0.0552(7) Uani d 1
H H11A 0.4523 0.2569 0.6377 0.066 Uiso calc 1
H H11B 0.2518 0.2408 0.6160 0.066 Uiso calc 1
C C12 0.2802(3) 0.0483(3) 0.66691(16) 0.0446(6) Uani d 1
H H12A 0.3380 -0.0264 0.6453 0.054 Uiso calc 1
H H12B 0.1482 -0.0222 0.6407 0.054 Uiso calc 1
C C13 0.3087(4) -0.0104(3) 0.8580(2) 0.0623(7) Uani d 1
H H13A 0.3654 -0.0819 0.8298 0.094 Uiso calc 1
H H13B 0.1786 -0.0794 0.8389 0.094 Uiso calc 1
H H13C 0.3603 0.0415 0.9443 0.094 Uiso calc 1
C C14 0.2660(3) 0.2400(4) 0.84318(19) 0.0610(7) Uani d 1
H H14A 0.3073 0.2793 0.9303 0.092 Uiso calc 1
H H14B 0.1341 0.1804 0.8159 0.092 Uiso calc 1
H H14C 0.3063 0.3371 0.8128 0.092 Uiso calc 1
C C15 0.9426(3) 0.4767(2) 1.03029(16) 0.0346(5) Uani d 1
H H15 0.9873 0.5193 1.1146 0.042 Uiso calc 1
C C16 0.7463(3) 0.3612(2) 0.97637(16) 0.0340(5) Uani d 1
H H1 0.240(3) -0.159(3) 0.242(2) 0.055(7) Uiso d 1
H H2 0.475(3) 0.191(3) 0.8236(18) 0.048(6) Uiso d 1

loop_
_atom_site_aniso_label
_atom_site_aniso_U_11
_atom_site_aniso_U_22
_atom_site_aniso_U_33
_atom_site_aniso_U_12
_atom_site_aniso_U_13
_atom_site_aniso_U_23
O1 0.0506(10) 0.0427(9) 0.0626(10) 0.0148(8) 0.0223(8) 0.0098(8)
O2 0.0381(8) 0.0330(8) 0.0418(8) 0.0099(6) 0.0069(6) 0.0048(6)
O3 0.0445(9) 0.0788(12) 0.0310(8) 0.0068(8) 0.0124(7) 0.0053(8)
O4 0.0332(8) 0.0447(8) 0.0248(7) 0.0120(6) 0.0032(6) -0.0008(6)
N1 0.0449(11) 0.0422(11) 0.0307(9) 0.0198(9) 0.0081(8) 0.0003(8)
N2 0.0323(9) 0.0398(10) 0.0267(8) 0.0065(8) 0.0070(7) 0.0022(7)
C1 0.0716(17) 0.0518(14) 0.0449(13) 0.0323(13) 0.0071(12) 0.0028(11)
C2 0.0472(13) 0.0356(12) 0.0406(12) 0.0208(11) 0.0097(10) 0.0125(9)
C3 0.0318(11) 0.0356(11) 0.0347(11) 0.0086(9) 0.0082(8) 0.0083(9)
C4 0.0514(14) 0.0464(13) 0.0463(13) 0.0165(11) 0.0143(10) 0.0230(11)
C5 0.0671(16) 0.0699(17) 0.0386(13) 0.0257(13) 0.0204(11) 0.0283(12)
C6 0.0501(13) 0.0634(16) 0.0291(11) 0.0189(12) 0.0169(10) 0.0114(10)
C7 0.0287(10) 0.0423(12) 0.0308(10) 0.0106(9) 0.0097(8) 0.0070(9)
C8 0.0254(10) 0.0364(11) 0.0270(9) 0.0082(8) 0.0050(7) 0.0055(8)
C9 0.0436(12) 0.0359(11) 0.0269(10) 0.0170(9) 0.0019(8) 0.0036(8)
C10 0.0511(13) 0.0416(12) 0.0306(11) 0.0217(10) 0.0034(9) 0.0055(9)
C11 0.0909(19) 0.0408(13) 0.0269(11) 0.0334(13) -0.0004(11) 0.0031(9)
C12 0.0386(12) 0.0459(13) 0.0265(10) 0.0036(10) 0.0053(9) -0.0018(9)
C13 0.0717(17) 0.0533(15) 0.0392(12) 0.0026(13) 0.0183(12) 0.0149(11)
C14 0.0548(15) 0.091(2) 0.0379(12) 0.0421(14) 0.0129(11) 0.0014(12)
C15 0.0373(11) 0.0371(11) 0.0228(9) 0.0151(9) 0.0025(7) 0.0037(8)
C16 0.0372(11) 0.0350(11) 0.0267(10) 0.0159(9) 0.0065(8) 0.0056(8)

loop_
_atom_type_symbol
_atom_type_description
_atom_type_scat_dispersion_real
_atom_type_scat_dispersion_imag
_atom_type_scat_source
C C 0.0033 0.0016 'International Tables Vol C Tables 4.2.6.8 and 6.1.1.4'
H H 0.0000 0.0000 'International Tables Vol C Tables 4.2.6.8 and 6.1.1.4'
N N 0.0061 0.0033 'International Tables Vol C Tables 4.2.6.8 and 6.1.1.4'
O O 0.0106 0.0060 'International Tables Vol C Tables 4.2.6.8 and 6.1.1.4'

loop_
_geom_angle_atom_site_label_1
_geom_angle_atom_site_label_2
_geom_angle_atom_site_label_3
_geom_angle_site_symmetry_1
_geom_angle
C2 O2 C3 . 118.62(15)
C7 N1 C10 . 108.50(17)
C7 N1 H1 . 126.7(15)
C10 N1 H1 . 123.8(15)
C12 N2 H2 . 107.7(12)
C13 N2 C12 . 110.37(16)
C13 N2 H2 . 105.4(12)
C14 N2 C12 . 114.55(17)
C14 N2 C13 . 111.26(18)
C14 N2 H2 . 107.1(12)
H1A C1 H1B . 109.5
H1A C1 H1C . 109.5
H1A C1 H1D . 141.1
H1A C1 H1E . 56.3
H1A C1 H1F . 56.3
H1B C1 H1C . 109.5
H1B C1 H1D . 56.3
H1B C1 H1E . 141.1
H1B C1 H1F . 56.3
H1C C1 H1D . 56.3
H1C C1 H1E . 56.3
H1C C1 H1F . 141.1
H1D C1 H1E . 109.5
H1D C1 H1F . 109.5
H1E C1 H1F . 109.5
C2 C1 H1A . 109.5
C2 C1 H1B . 109.5
C2 C1 H1C . 109.5
C2 C1 H1D . 109.5
C2 C1 H1E . 109.5
C2 C1 H1F . 109.5
O1 C2 O2 . 122.94(19)
O1 C2 C1 . 126.3(2)
O2 C2 C1 . 110.81(19)
C4 C3 O2 . 118.17(19)
C4 C3 C8 . 120.95(19)
C8 C3 O2 . 120.68(17)
C3 C4 H4 . 119.8
C3 C4 C5 . 120.4(2)
C5 C4 H4 . 119.8
C4 C5 H5 . 119.4
C6 C5 C4 . 121.2(2)
C6 C5 H5 . 119.4
C5 C6 H6 . 121.1
C5 C6 C7 . 117.8(2)
C7 C6 H6 . 121.1
N1 C7 C6 . 129.45(19)
N1 C7 C8 . 107.93(17)
C6 C7 C8 . 122.6(2)
C3 C8 C7 . 117.04(17)
C3 C8 C9 . 136.10(17)
C7 C8 C9 . 106.85(17)
C8 C9 C11 . 127.06(18)
C10 C9 C8 . 106.02(16)
C10 C9 C11 . 126.91(18)
N1 C10 H10 . 124.7
C9 C10 N1 . 110.70(19)
C9 C10 H10 . 124.7
C9 C11 H11A . 108.7
C9 C11 H11B . 108.7
H11A C11 H11B . 107.6
C12 C11 C9 . 114.06(17)
C12 C11 H11A . 108.7
C12 C11 H11B . 108.7
N2 C12 H12A . 109.0
N2 C12 H12B . 109.0
C11 C12 N2 . 112.99(16)
C11 C12 H12A . 109.0
C11 C12 H12B . 109.0
H12A C12 H12B . 107.8
N2 C13 H13A . 109.5
N2 C13 H13B . 109.5
N2 C13 H13C . 109.5
H13A C13 H13B . 109.5
H13A C13 H13C . 109.5
H13B C13 H13C . 109.5
N2 C14 H14A . 109.5
N2 C14 H14B . 109.5
N2 C14 H14C . 109.5
H14A C14 H14B . 109.5
H14A C14 H14C . 109.5
H14B C14 H14C . 109.5
C15 C15 H15 2_767 117.7
C15 C15 C16 2_767 124.7(2)
C16 C15 H15 . 117.7
O3 C16 O4 . 124.80(18)
O3 C16 C15 . 118.60(16)
O4 C16 C15 . 116.59(16)

loop_
_geom_bond_atom_site_label_1
_geom_bond_atom_site_label_2
_geom_bond_site_symmetry_2
_geom_bond_distance
O1 C2 . 1.200(2)
O2 C2 . 1.349(2)
O2 C3 . 1.405(2)
O3 C16 . 1.228(2)
O4 C16 . 1.282(2)
N1 C7 . 1.365(3)
N1 C10 . 1.373(3)
N1 H1 . 0.90(2)
N2 C12 . 1.493(2)
N2 C13 . 1.488(3)
N2 C14 . 1.475(3)
N2 H2 . 0.99(2)
C1 H1A . 0.9800
C1 H1B . 0.9800
C1 H1C . 0.9800
C1 H1D . 0.9800
C1 H1E . 0.9800
C1 H1F . 0.9800
C1 C2 . 1.489(3)
C3 C4 . 1.370(3)
C3 C8 . 1.396(3)
C4 H4 . 0.9500
C4 C5 . 1.397(3)
C5 H5 . 0.9500
C5 C6 . 1.369(3)
C6 H6 . 0.9500
C6 C7 . 1.396(3)
C7 C8 . 1.412(3)
C8 C9 . 1.437(3)
C9 C10 . 1.362(3)
C9 C11 . 1.506(3)
C10 H10 . 0.9500
C11 H11A . 0.9900
C11 H11B . 0.9900
C11 C12 . 1.480(3)
C12 H12A . 0.9900
C12 H12B . 0.9900
C13 H13A . 0.9800
C13 H13B . 0.9800
C13 H13C . 0.9800
C14 H14A . 0.9800
C14 H14B . 0.9800
C14 H14C . 0.9800
C15 C15 2_767 1.309(4)
C15 H15 . 0.9500
C15 C16 . 1.494(3)

loop_
_geom_hbond_atom_site_label_D
_geom_hbond_atom_site_label_H
_geom_hbond_atom_site_label_A
_geom_hbond_site_symmetry_A
_geom_hbond_distance_DH
_geom_hbond_distance_HA
_geom_hbond_distance_DA
_geom_hbond_angle_DHA
N1 H1 O4 2_656 0.90(2) 1.91(2) 2.786(2) 165(2)
N2 H2 O4 . 0.99(2) 1.61(2) 2.607(2) 179(2)

loop_
_geom_torsion_atom_site_label_1
_geom_torsion_atom_site_label_2
_geom_torsion_atom_site_label_3
_geom_torsion_atom_site_label_4
_geom_torsion_site_symmetry_1
_geom_torsion
O2 C3 C4 C5 . 174.36(19)
O2 C3 C8 C7 . -173.84(16)
O2 C3 C8 C9 . 4.9(3)
N1 C7 C8 C3 . -179.97(16)
N1 C7 C8 C9 . 1.0(2)
C2 O2 C3 C4 . 107.9(2)
C2 O2 C3 C8 . -77.2(2)
C3 O2 C2 O1 . -2.8(3)
C3 O2 C2 C1 . 176.73(17)
C3 C4 C5 C6 . -0.3(4)
C3 C8 C9 C10 . -179.5(2)
C3 C8 C9 C11 . 0.3(4)
C4 C3 C8 C7 . 0.9(3)
C4 C3 C8 C9 . 179.6(2)
C4 C5 C6 C7 . 0.6(3)
C5 C6 C7 N1 . 179.1(2)
C5 C6 C7 C8 . -0.2(3)
C6 C7 C8 C3 . -0.6(3)
C6 C7 C8 C9 . -179.64(19)
C7 N1 C10 C9 . 0.4(2)
C7 C8 C9 C10 . -0.7(2)
C7 C8 C9 C11 . 179.2(2)
C8 C3 C4 C5 . -0.5(3)
C8 C9 C10 N1 . 0.2(2)
C8 C9 C11 C12 . 159.8(2)
C9 C11 C12 N2 . 172.04(19)
C10 N1 C7 C6 . 179.8(2)
C10 N1 C7 C8 . -0.8(2)
C10 C9 C11 C12 . -20.4(4)
C11 C9 C10 N1 . -179.7(2)
C13 N2 C12 C11 . -175.2(2)
C14 N2 C12 C11 . 58.3(3)
C15 C15 C16 O3 2_767 -174.9(3)
C15 C15 C16 O4 2_767 4.1(4)

_cod_database_fobs_code 2242962
